data_7121292
loop_
_publ_author_name
'Shuku, Yoshiaki'
'Mizuno, Asato'
'Ushiroguchi, Ryo'
'Hyun, Chang Seok'
'Ryu, Young Jun'
'An, Byeong-Kwan'
'Kwon, Ji Eon'
'Park, Soo Young'
'Tsuchiizu, Masahisa'
'Awaga, Kunio'

_publ_section_title
;
 An exotic band structure of a supramolecular honeycomb lattice formed by
 a pancake \p-\p interaction between triradical trianions of triptycene
 tribenzoquinone.
;
_journal_issue 31
_journal_name_full 'Chemical communications (Cambridge, England)'
_journal_page_first 3815
_journal_page_last 3818
_journal_paper_doi 10.1039/c8cc00753e
_journal_volume 54
_journal_year 2018
_chemical_formula_moiety 'C20 H8 O6'
_chemical_formula_sum 'C20 H8 O6'
_chemical_formula_weight 344.28
_space_group_crystal_system tetragonal
_space_group_IT_number 109
_space_group_name_Hall 'I 4bw -2'
_space_group_name_H-M_alt 'I 41 m d'
_symmetry_space_group_name_Hall 'I 4bw -2'
_symmetry_space_group_name_H-M 'I 41 m d'
_atom_sites_solution_hydrogens geom
_atom_sites_solution_primary direct
_atom_sites_solution_secondary difmap
_audit_update_record
;
2018-01-13 deposited with the CCDC.
2018-02-12 downloaded from the CCDC.
;
_cell_angle_alpha 90.0000
_cell_angle_beta 90.0000
_cell_angle_gamma 90.0000
_cell_formula_units_Z 4
_cell_length_a 10.781(3)
_cell_length_b 10.781(3)
_cell_length_c 12.687(3)
_cell_measurement_reflns_used 2465
_cell_measurement_temperature 123
_cell_measurement_theta_max 27.44
_cell_measurement_theta_min 3.78
_cell_volume 1474.6(7)
_computing_cell_refinement CrystalClear
_computing_data_collection 'CrystalClear (Rigaku/MSC Inc., 2006)'
_computing_data_reduction CrystalClear
_computing_molecular_graphics 'CrystalStructure 4.2.5'
_computing_publication_material 'CrystalStructure 4.2.5 (Rigaku, 2017)'
_computing_structure_refinement 'SHELXL Version 2016/4 (Sheldrick, 2008)'
_computing_structure_solution SIR97
_diffrn_ambient_temperature 123
_diffrn_detector_area_resol_mean 7.314
_diffrn_measured_fraction_theta_full 0.987
_diffrn_measured_fraction_theta_max 0.990
_diffrn_measurement_device_type 'Rigaku Saturn70'
_diffrn_measurement_method \w
_diffrn_radiation_type 'Mo K\a'
_diffrn_radiation_wavelength 0.71075
_diffrn_reflns_av_R_equivalents 0.0312
_diffrn_reflns_Laue_measured_fraction_full 0.987
_diffrn_reflns_Laue_measured_fraction_max 0.990
_diffrn_reflns_limit_h_max 13
_diffrn_reflns_limit_h_min -13
_diffrn_reflns_limit_k_max 11
_diffrn_reflns_limit_k_min -13
_diffrn_reflns_limit_l_max 15
_diffrn_reflns_limit_l_min -16
_diffrn_reflns_number 5556
_diffrn_reflns_point_group_measured_fraction_full 0.961
_diffrn_reflns_point_group_measured_fraction_max 0.958
_diffrn_reflns_theta_full 25.242
_diffrn_reflns_theta_max 27.444
_diffrn_reflns_theta_min 3.780
_diffrn_standards_number 0
_exptl_absorpt_coefficient_mu 0.116
_exptl_absorpt_correction_T_max 0.992
_exptl_absorpt_correction_T_min 0.883
_exptl_absorpt_correction_type multi-scan
_exptl_absorpt_process_details 'REQAB (Rigaku, 1998)'
_exptl_crystal_colour yellow
_exptl_crystal_density_diffrn 1.551
_exptl_crystal_density_method 'not measured'
_exptl_crystal_description block
_exptl_crystal_F_000 704.00
_exptl_crystal_size_max 0.090
_exptl_crystal_size_mid 0.080
_exptl_crystal_size_min 0.070
_refine_diff_density_max 0.26
_refine_diff_density_min -0.18
_refine_ls_abs_structure_details
;
 Flack x determined using 359 quotients [(I+)-(I-)]/[(I+)+(I-)]
 (Parsons, Flack and Wagner, Acta Cryst. B69 (2013) 249-259).
;
_refine_ls_abs_structure_Flack -0.2(5)
_refine_ls_extinction_method none
_refine_ls_goodness_of_fit_ref 1.134
_refine_ls_hydrogen_treatment constr
_refine_ls_number_parameters 67
_refine_ls_number_reflns 899
_refine_ls_number_restraints 1
_refine_ls_R_factor_all 0.0293
_refine_ls_R_factor_gt 0.0275
_refine_ls_shift/su_max 0.000
_refine_ls_structure_factor_coef Fsqd
_refine_ls_weighting_details 'w = 1/[\s^2^(Fo^2^)+(0.0447P)^2^+0.2452P] where P=(Fo^2^+2Fc^2^)/3'
_refine_ls_weighting_scheme calc
_refine_ls_wR_factor_gt 0.0727
_refine_ls_wR_factor_ref 0.0735
_reflns_Friedel_coverage 0.857
_reflns_Friedel_fraction_full 0.931
_reflns_Friedel_fraction_max 0.924
_reflns_number_gt 853
_reflns_number_total 899
_reflns_threshold_expression F^2^>2.0\s(F^2^)
_cod_data_source_file c8cc00753e2.cif
_cod_data_source_block TT
_cod_depositor_comments 'Adding full bibliography for 7121292--7121294.cif.'
_cod_original_cell_volume 1474.6(6)
_cod_database_code 7121292

loop_
_space_group_symop_operation_xyz
'x, y, z'
'-x, -y, z'
'y, x+1/2, z+1/4'
'-y, -x+1/2, z+1/4'
'-x, y, z'
'x, -y, z'
'-y, x+1/2, z+1/4'
'y, -x+1/2, z+1/4'
'x+1/2, y+1/2, z+1/2'
'-x+1/2, -y+1/2, z+1/2'
'y+1/2, x+1, z+3/4'
'-y+1/2, -x+1, z+3/4'
'-x+1/2, y+1/2, z+1/2'
'x+1/2, -y+1/2, z+1/2'
'-y+1/2, x+1, z+3/4'
'y+1/2, -x+1, z+3/4'

loop_
_atom_site_label
_atom_site_type_symbol
_atom_site_fract_x
_atom_site_fract_y
_atom_site_fract_z
_atom_site_U_iso_or_equiv
_atom_site_adp_type
_atom_site_occupancy
_atom_site_site_symmetry_order
_atom_site_calc_flag
_atom_site_refinement_flags_posn
_atom_site_refinement_flags_adp
_atom_site_refinement_flags_occupancy
O1 O 1.000000 0.74826(16) 0.84617(16) 0.0209(4) Uani 1 2 d S T P
O2 O 0.80220(11) 0.74627(12) 0.51220(12) 0.0238(4) Uani 1 1 d . . .
C1 C 1.000000 0.5623(2) 0.7465(2) 0.0137(5) Uani 1 2 d S T P
C2 C 1.000000 0.6348(2) 0.84503(19) 0.0172(5) Uani 1 2 d S T P
C3 C 1.000000 0.5624(3) 0.9433(2) 0.0304(7) Uani 1 2 d S T P
H3 H 1.000000 0.605122 1.008827 0.036 Uiso 1 2 calc R U P
C4 C 0.88853(15) 0.56235(14) 0.58170(13) 0.0139(4) Uani 1 1 d . . .
C5 C 0.79426(15) 0.63436(15) 0.52434(14) 0.0168(4) Uani 1 1 d . . .
C6 C 0.69101(19) 0.56213(18) 0.47774(16) 0.0239(5) Uani 1 1 d . . .
H6 H 0.623042 0.605041 0.447059 0.029 Uiso 1 1 calc R U .
C7 C 1.000000 0.6210(2) 0.63738(19) 0.0137(5) Uani 1 2 d S T P
H7 H 1.000001 0.713715 0.637512 0.016 Uiso 1 2 calc R U P

loop_
_atom_site_aniso_label
_atom_site_aniso_U_11
_atom_site_aniso_U_22
_atom_site_aniso_U_33
_atom_site_aniso_U_23
_atom_site_aniso_U_13
_atom_site_aniso_U_12
O1 0.0148(8) 0.0228(9) 0.0253(9) -0.0088(8) 0.000 0.000
O2 0.0316(7) 0.0145(6) 0.0254(8) 0.0030(5) -0.0063(6) 0.0029(5)
C1 0.0101(10) 0.0181(11) 0.0128(11) 0.0009(9) 0.000 0.000
C2 0.0114(10) 0.0235(13) 0.0168(12) -0.0047(11) 0.000 0.000
C3 0.0418(19) 0.0347(16) 0.0147(13) -0.0020(11) 0.000 0.000
C4 0.0156(8) 0.0142(8) 0.0120(7) 0.0007(6) 0.0003(6) -0.0007(6)
C5 0.0205(9) 0.0152(8) 0.0148(8) 0.0001(7) -0.0011(6) 0.0022(6)
C6 0.0230(10) 0.0215(10) 0.0272(11) 0.0011(7) -0.0118(8) 0.0031(7)
C7 0.0144(11) 0.0121(10) 0.0146(11) -0.0010(9) 0.000 0.000

loop_
_atom_type_symbol
_atom_type_description
_atom_type_scat_dispersion_real
_atom_type_scat_dispersion_imag
_atom_type_scat_source
C C 0.0033 0.0016
;
International Tables for Crystallography
(Vol. C, Tables 4.2.6.8 and 6.1.1.4)
;
H H 0.0000 0.0000
;
International Tables for Crystallography
(Vol. C, Table 6.1.1.4)
;
O O 0.0106 0.0060
;
International Tables for Crystallography
(Vol. C, Tables 4.2.6.8 and 6.1.1.4)
;

loop_
_geom_angle_atom_site_label_1
_geom_angle_atom_site_label_2
_geom_angle_atom_site_label_3
_geom_angle
_geom_angle_site_symmetry_1
_geom_angle_site_symmetry_3
C1 C1 C2 122.00(14) 2_765 .
C1 C1 C7 114.54(13) 2_765 .
C2 C1 C7 123.5(2) . .
O1 C2 C3 121.4(2) . .
O1 C2 C1 122.7(2) . .
C3 C2 C1 116.0(2) . .
C3 C3 C2 122.03(16) 2_765 .
C3 C3 H3 119.0 2_765 .
C2 C3 H3 119.0 . .
C4 C4 C5 121.84(8) 6_565 .
C4 C4 C7 114.39(11) 6_565 .
C5 C4 C7 123.55(15) . .
O2 C5 C4 122.42(14) . .
O2 C5 C6 121.50(16) . .
C4 C5 C6 116.04(14) . .
C6 C6 C5 121.71(10) 6_565 .
C6 C6 H6 119.1 6_565 .
C5 C6 H6 119.1 . .
C1 C7 C4 104.38(14) . .
C1 C7 C4 104.38(14) . 5_755
C4 C7 C4 103.5(2) . 5_755
C1 C7 H7 114.4 . .
C4 C7 H7 114.4 . .
C4 C7 H7 114.4 5_755 .

loop_
_geom_bond_atom_site_label_1
_geom_bond_atom_site_label_2
_geom_bond_distance
_geom_bond_site_symmetry_2
O1 C2 1.223(3) .
O2 C5 1.219(2) .
C1 C1 1.344(4) 2_765
C1 C2 1.474(3) .
C1 C7 1.522(4) .
C2 C3 1.471(4) .
C3 C3 1.346(6) 2_765
C3 H3 0.9500 .
C4 C4 1.344(3) 6_565
C4 C5 1.472(2) .
C4 C7 1.530(2) .
C5 C6 1.482(2) .
C6 C6 1.340(4) 6_565
C6 H6 0.9500 .
C7 C4 1.531(2) 5_755
C7 H7 1.0000 .

loop_
_geom_torsion_atom_site_label_1
_geom_torsion_atom_site_label_2
_geom_torsion_atom_site_label_3
_geom_torsion_atom_site_label_4
_geom_torsion
_geom_torsion_site_symmetry_1
_geom_torsion_site_symmetry_4
C1 C1 C2 O1 180.000(1) 2_765 .
C7 C1 C2 O1 0.000(1) . .
C1 C1 C2 C3 0.000(1) 2_765 .
C7 C1 C2 C3 180.000(1) . .
O1 C2 C3 C3 180.000(1) . 2_765
C1 C2 C3 C3 0.000(2) . 2_765
C4 C4 C5 O2 -170.21(13) 6_565 .
C7 C4 C5 O2 4.1(3) . .
C4 C4 C5 C6 7.2(2) 6_565 .
C7 C4 C5 C6 -178.42(17) . .
O2 C5 C6 C6 170.25(12) . 6_565
C4 C5 C6 C6 -7.2(2) . 6_565
C1 C1 C7 C4 54.15(12) 2_765 .
C2 C1 C7 C4 -125.85(12) . .
C1 C1 C7 C4 -54.15(12) 2_765 5_755
C2 C1 C7 C4 125.85(12) . 5_755
C4 C4 C7 C1 -54.06(15) 6_565 .
C5 C4 C7 C1 131.20(17) . .
C4 C4 C7 C4 54.91(17) 6_565 5_755
C5 C4 C7 C4 -119.83(17) . 5_755
